data_7245161
loop_
_publ_author_name
'Tan, Sang Loon'
'Lo, Kong Mun'
'Tan, Yee Seng'
'Tiekink, Edward R. T.'

_publ_section_title
;
 Structural systematics in the isomorphous binary co-crystal solvates
 comprising 2,2'-dithiodibenzoic acid, 4-halobenzoic acid and
 dimethylformamide (1:1:1), for halide = chloride, bromide and iodide
;
_journal_name_full CrystEngComm
_journal_paper_doi 10.1039/D2CE00094F
_journal_year 2022
_chemical_formula_moiety 'C14 H10 O4 S2, C7 H5 I O2, C3 H7 N O'
_chemical_formula_sum 'C24 H22 I N O7 S2'
_chemical_formula_weight 627.44
_space_group_crystal_system triclinic
_space_group_IT_number 2
_space_group_name_Hall '-P 1'
_space_group_name_H-M_alt 'P -1'
_atom_sites_solution_hydrogens mixed
_atom_sites_solution_primary direct
_atom_sites_solution_secondary difmap
_audit_creation_method SHELXL-2018/3
_audit_update_record
;
2022-01-15 deposited with the CCDC.	2022-07-11 downloaded from the CCDC.
;
_cell_angle_alpha 93.9320(10)
_cell_angle_beta 98.3930(10)
_cell_angle_gamma 97.7150(10)
_cell_formula_units_Z 2
_cell_length_a 7.45400(10)
_cell_length_b 7.67710(10)
_cell_length_c 22.1343(2)
_cell_measurement_reflns_used 36536
_cell_measurement_temperature 100(2)
_cell_measurement_theta_max 76.0130
_cell_measurement_theta_min 4.0470
_cell_volume 1236.70(3)
_computing_cell_refinement 'CrysAlisPro (Rigaku OD, 2017)'
_computing_data_collection 'CrysAlisPro (Rigaku OD, 2017)'
_computing_data_reduction 'CrysAlisPro (Rigaku OD, 2017)'
_computing_molecular_graphics
;
'ORTEP-3 for Windows (Farrugia, 2012), DIAMOND (Brandenburg, 2006)'
;
_computing_publication_material 'SHELXL-2018/3 (Sheldrick, 2015b)'
_computing_structure_refinement 'SHELXL-2018/3 (Sheldrick, 2015b)'
_computing_structure_solution 'SHELXT 2014/5 (Sheldrick, 2015a)'
_diffrn_ambient_environment N~2~
_diffrn_ambient_temperature 100(2)
_diffrn_detector 'CCD plate'
_diffrn_detector_area_resol_mean 5.2558
_diffrn_detector_type AtlasS2
_diffrn_measured_fraction_theta_full 1.000
_diffrn_measured_fraction_theta_max 0.994
_diffrn_measurement_device 'four-circle diffractometer'
_diffrn_measurement_device_type 'XtaLAB Synergy, Dualflex, AtlasS2'
_diffrn_measurement_method '\w scans'
_diffrn_radiation_type CuK\a
_diffrn_radiation_wavelength 1.54184
_diffrn_reflns_av_R_equivalents 0.0431
_diffrn_reflns_av_unetI/netI 0.0177
_diffrn_reflns_Laue_measured_fraction_full 1.000
_diffrn_reflns_Laue_measured_fraction_max 0.994
_diffrn_reflns_limit_h_max 9
_diffrn_reflns_limit_h_min -9
_diffrn_reflns_limit_k_max 8
_diffrn_reflns_limit_k_min -9
_diffrn_reflns_limit_l_max 27
_diffrn_reflns_limit_l_min -27
_diffrn_reflns_number 60109
_diffrn_reflns_point_group_measured_fraction_full 1.000
_diffrn_reflns_point_group_measured_fraction_max 0.994
_diffrn_reflns_theta_full 67.684
_diffrn_reflns_theta_max 76.172
_diffrn_reflns_theta_min 4.054
_exptl_absorpt_coefficient_mu 12.147
_exptl_absorpt_correction_T_max 0.905
_exptl_absorpt_correction_T_min 0.331
_exptl_absorpt_correction_type gaussian
_exptl_absorpt_process_details
;
CrysAlisPro 1.171.39.34b (Rigaku Oxford Diffraction, 2017)
;
_exptl_crystal_colour colourless
_exptl_crystal_density_diffrn 1.685
_exptl_crystal_description prism
_exptl_crystal_F_000 628
_exptl_crystal_size_max 0.203
_exptl_crystal_size_mid 0.051
_exptl_crystal_size_min 0.031
_refine_diff_density_max 0.503
_refine_diff_density_min -0.789
_refine_diff_density_rms 0.083
_refine_ls_extinction_method none
_refine_ls_goodness_of_fit_ref 1.033
_refine_ls_hydrogen_treatment mixed
_refine_ls_matrix_type full
_refine_ls_number_parameters 327
_refine_ls_number_reflns 5159
_refine_ls_number_restraints 3
_refine_ls_restrained_S_all 1.033
_refine_ls_R_factor_all 0.0264
_refine_ls_R_factor_gt 0.0257
_refine_ls_shift/su_max 0.003
_refine_ls_shift/su_mean 0.000
_refine_ls_structure_factor_coef Fsqd
_refine_ls_weighting_details 'w=1/[\s^2^(Fo^2^)+(0.0435P)^2^+1.3483P] where P=(Fo^2^+2Fc^2^)/3'
_refine_ls_weighting_scheme calc
_refine_ls_wR_factor_gt 0.0698
_refine_ls_wR_factor_ref 0.0704
_reflns_Friedel_coverage 0.000
_reflns_number_gt 5039
_reflns_number_total 5159
_reflns_threshold_expression 'I > 2\s(I)'
_cod_data_source_file d2ce00094f2.cif
_cod_data_source_block shelx_CCDC1
_cod_database_code 7245161
_shelx_shelxl_version_number 2018/3
_shelx_space_group_comment
;
The symmetry employed for this shelxl refinement is uniquely defined
by the following loop, which should always be used as a source of
symmetry information in preference to the above space-group names.
They are only intended as comments.
;
_shelx_estimated_absorpt_t_min 0.192
_shelx_estimated_absorpt_t_max 0.705

loop_
_space_group_symop_operation_xyz
'x, y, z'
'-x, -y, -z'

loop_
_atom_site_label
_atom_site_type_symbol
_atom_site_fract_x
_atom_site_fract_y
_atom_site_fract_z
_atom_site_U_iso_or_equiv
_atom_site_adp_type
_atom_site_occupancy
_atom_site_site_symmetry_order
_atom_site_calc_flag
_atom_site_refinement_flags_posn
_atom_site_refinement_flags_adp
_atom_site_refinement_flags_occupancy
_atom_site_disorder_assembly
_atom_site_disorder_group
I1 I 0.95803(2) 1.27107(2) 0.32683(2) 0.02346(6) Uani 1 1 d . . . . .
O1 O 0.7500(3) 0.5568(2) 0.50270(8) 0.0269(4) Uani 1 1 d . . . . .
O2 O 0.6319(3) 0.7696(2) 0.55091(8) 0.0244(4) Uani 1 1 d D . . . .
H2O H 0.601(5) 0.690(3) 0.5732(14) 0.037 Uiso 1 1 d D U . . .
C1 C 0.7180(3) 0.7093(3) 0.50788(11) 0.0195(5) Uani 1 1 d . . . . .
C2 C 0.7726(3) 0.8410(3) 0.46567(11) 0.0187(4) Uani 1 1 d . . . . .
C3 C 0.8556(3) 0.7886(3) 0.41615(11) 0.0214(5) Uani 1 1 d . . . . .
H3 H 0.875772 0.669659 0.409745 0.026 Uiso 1 1 calc R U . . .
C4 C 0.9086(3) 0.9108(3) 0.37620(11) 0.0223(5) Uani 1 1 d . . . . .
H4 H 0.964046 0.875996 0.342175 0.027 Uiso 1 1 calc R U . . .
C5 C 0.8793(3) 1.0848(3) 0.38674(11) 0.0196(5) Uani 1 1 d . . . . .
C6 C 0.7972(3) 1.1391(3) 0.43577(11) 0.0221(5) Uani 1 1 d . . . . .
H6 H 0.778058 1.258381 0.442276 0.027 Uiso 1 1 calc R U . . .
C7 C 0.7436(3) 1.0158(3) 0.47509(11) 0.0213(5) Uani 1 1 d . . . . .
H7 H 0.686593 1.050859 0.508726 0.026 Uiso 1 1 calc R U . . .
S1 S 0.48794(8) 0.53762(7) 0.74501(2) 0.01812(12) Uani 1 1 d . . . . .
S2 S 0.52431(7) 0.57594(7) 0.83872(2) 0.01637(11) Uani 1 1 d . . . . .
O3 O 0.5476(2) 0.5279(2) 0.62638(7) 0.0201(3) Uani 1 1 d . . . . .
O4 O 0.6965(3) 0.3295(2) 0.58349(8) 0.0254(4) Uani 1 1 d D . . . .
H4O H 0.713(5) 0.404(4) 0.5583(13) 0.038 Uiso 1 1 d D U . . .
O5 O 0.5850(2) 0.6760(2) 0.95881(8) 0.0214(3) Uani 1 1 d . . . . .
O6 O 0.3723(2) 0.7606(3) 1.01190(8) 0.0243(4) Uani 1 1 d D . . . .
H6O H 0.460(3) 0.805(4) 1.0383(12) 0.036 Uiso 1 1 d D U . . .
C8 C 0.6061(3) 0.3854(3) 0.62614(10) 0.0174(4) Uani 1 1 d . . . . .
C9 C 0.5805(3) 0.2624(3) 0.67375(10) 0.0165(4) Uani 1 1 d . . . . .
C10 C 0.6133(3) 0.0885(3) 0.66298(11) 0.0206(5) Uani 1 1 d . . . . .
H10 H 0.654540 0.053666 0.625987 0.025 Uiso 1 1 calc R U . . .
C11 C 0.5868(3) -0.0329(3) 0.70498(12) 0.0231(5) Uani 1 1 d . . . . .
H11 H 0.609733 -0.150452 0.697057 0.028 Uiso 1 1 calc R U . . .
C12 C 0.5262(3) 0.0180(3) 0.75903(11) 0.0200(5) Uani 1 1 d . . . . .
H12 H 0.506015 -0.065837 0.787863 0.024 Uiso 1 1 calc R U . . .
C13 C 0.4949(3) 0.1908(3) 0.77139(11) 0.0173(4) Uani 1 1 d . . . . .
H13 H 0.454669 0.224471 0.808707 0.021 Uiso 1 1 calc R U . . .
C14 C 0.5223(3) 0.3143(3) 0.72923(10) 0.0159(4) Uani 1 1 d . . . . .
C15 C 0.3000(3) 0.5317(3) 0.85855(11) 0.0163(4) Uani 1 1 d . . . . .
C16 C 0.1529(3) 0.4417(3) 0.81705(11) 0.0199(5) Uani 1 1 d . . . . .
H16 H 0.171167 0.402107 0.777093 0.024 Uiso 1 1 calc R U . . .
C17 C -0.0213(3) 0.4093(3) 0.83380(12) 0.0242(5) Uani 1 1 d . . . . .
H17 H -0.120330 0.346105 0.805379 0.029 Uiso 1 1 calc R U . . .
C18 C -0.0505(3) 0.4687(4) 0.89161(13) 0.0255(5) Uani 1 1 d . . . . .
H18 H -0.169081 0.446542 0.902898 0.031 Uiso 1 1 calc R U . . .
C19 C 0.0945(3) 0.5606(3) 0.93276(12) 0.0220(5) Uani 1 1 d . . . . .
H19 H 0.074057 0.603490 0.972088 0.026 Uiso 1 1 calc R U . . .
C20 C 0.2708(3) 0.5912(3) 0.91735(11) 0.0171(4) Uani 1 1 d . . . . .
C21 C 0.4251(3) 0.6804(3) 0.96433(11) 0.0177(4) Uani 1 1 d . . . . .
O7 O 0.6409(2) 0.9057(2) 1.09387(8) 0.0246(4) Uani 1 1 d . . . . .
N1 N 0.9498(3) 0.9894(3) 1.11032(9) 0.0204(4) Uani 1 1 d . . . . .
C22 C 0.7942(3) 0.9100(3) 1.07742(11) 0.0210(5) Uani 1 1 d . . . . .
H22 H 0.799742 0.852254 1.038528 0.025 Uiso 1 1 calc R U . . .
C23 C 1.1244(4) 0.9883(4) 1.08794(12) 0.0267(5) Uani 1 1 d . . . . .
H23A H 1.207482 0.933569 1.116837 0.040 Uiso 1 1 calc R U . . .
H23B H 1.179020 1.109744 1.084240 0.040 Uiso 1 1 calc R U . . .
H23C H 1.103835 0.920763 1.047718 0.040 Uiso 1 1 calc R U . . .
C24 C 0.9545(4) 1.0766(4) 1.17096(11) 0.0260(5) Uani 1 1 d . . . . .
H24A H 0.828984 1.079791 1.178857 0.039 Uiso 1 1 calc R U . . .
H24B H 1.019003 1.197388 1.173190 0.039 Uiso 1 1 calc R U . . .
H24C H 1.018825 1.011459 1.201765 0.039 Uiso 1 1 calc R U . . .

loop_
_atom_site_aniso_label
_atom_site_aniso_U_11
_atom_site_aniso_U_22
_atom_site_aniso_U_33
_atom_site_aniso_U_23
_atom_site_aniso_U_13
_atom_site_aniso_U_12
I1 0.02843(10) 0.02259(10) 0.02068(9) 0.00610(6) 0.00716(6) 0.00280(6)
O1 0.0432(11) 0.0196(9) 0.0225(9) 0.0048(7) 0.0152(8) 0.0089(8)
O2 0.0346(9) 0.0222(9) 0.0221(9) 0.0078(7) 0.0139(7) 0.0115(7)
C1 0.0219(11) 0.0210(12) 0.0161(11) 0.0023(9) 0.0027(9) 0.0056(9)
C2 0.0196(11) 0.0203(12) 0.0167(11) 0.0025(9) 0.0025(8) 0.0047(9)
C3 0.0256(12) 0.0190(12) 0.0212(11) 0.0017(9) 0.0058(9) 0.0066(9)
C4 0.0260(12) 0.0233(13) 0.0194(11) 0.0007(9) 0.0077(9) 0.0058(9)
C5 0.0210(11) 0.0211(12) 0.0174(11) 0.0067(9) 0.0038(9) 0.0023(9)
C6 0.0277(12) 0.0187(12) 0.0223(12) 0.0044(9) 0.0084(9) 0.0058(9)
C7 0.0252(12) 0.0229(13) 0.0185(11) 0.0035(9) 0.0069(9) 0.0083(9)
S1 0.0270(3) 0.0130(3) 0.0169(3) 0.0041(2) 0.0080(2) 0.0057(2)
S2 0.0173(2) 0.0153(3) 0.0173(2) 0.00122(19) 0.00633(19) 0.00119(19)
O3 0.0259(8) 0.0181(8) 0.0189(8) 0.0055(6) 0.0076(6) 0.0065(7)
O4 0.0415(10) 0.0168(9) 0.0227(9) 0.0046(7) 0.0178(8) 0.0065(7)
O5 0.0178(8) 0.0260(9) 0.0208(8) -0.0006(7) 0.0065(6) 0.0016(6)
O6 0.0224(8) 0.0306(10) 0.0206(9) -0.0031(7) 0.0079(7) 0.0043(7)
C8 0.0201(10) 0.0165(11) 0.0154(10) 0.0011(8) 0.0042(8) 0.0007(8)
C9 0.0175(10) 0.0145(11) 0.0175(11) 0.0037(8) 0.0033(8) 0.0008(8)
C10 0.0256(12) 0.0154(11) 0.0221(11) 0.0013(9) 0.0075(9) 0.0037(9)
C11 0.0286(12) 0.0143(12) 0.0279(13) 0.0027(9) 0.0081(10) 0.0043(9)
C12 0.0225(11) 0.0157(11) 0.0228(11) 0.0068(9) 0.0043(9) 0.0028(9)
C13 0.0190(10) 0.0156(11) 0.0177(10) 0.0033(8) 0.0042(8) 0.0017(8)
C14 0.0154(10) 0.0148(11) 0.0175(10) 0.0027(8) 0.0020(8) 0.0024(8)
C15 0.0172(10) 0.0130(11) 0.0201(11) 0.0063(8) 0.0039(8) 0.0037(8)
C16 0.0213(11) 0.0159(11) 0.0226(11) 0.0050(9) 0.0016(9) 0.0033(9)
C17 0.0176(11) 0.0220(13) 0.0323(13) 0.0089(10) -0.0002(10) 0.0016(9)
C18 0.0164(11) 0.0273(13) 0.0357(14) 0.0129(11) 0.0076(10) 0.0048(9)
C19 0.0200(11) 0.0233(13) 0.0260(12) 0.0080(10) 0.0091(9) 0.0060(9)
C20 0.0173(10) 0.0153(11) 0.0209(11) 0.0070(9) 0.0063(9) 0.0039(8)
C21 0.0224(11) 0.0148(11) 0.0179(11) 0.0046(8) 0.0077(9) 0.0033(8)
O7 0.0270(9) 0.0275(10) 0.0196(8) 0.0007(7) 0.0070(7) 0.0026(7)
N1 0.0259(10) 0.0178(10) 0.0177(9) 0.0004(8) 0.0065(8) 0.0016(8)
C22 0.0293(12) 0.0187(12) 0.0161(11) 0.0025(9) 0.0071(9) 0.0029(9)
C23 0.0254(12) 0.0294(14) 0.0249(13) -0.0004(10) 0.0083(10) -0.0011(10)
C24 0.0331(13) 0.0243(13) 0.0195(12) -0.0034(10) 0.0034(10) 0.0036(10)

loop_
_atom_type_symbol
_atom_type_description
_atom_type_scat_dispersion_real
_atom_type_scat_dispersion_imag
_atom_type_scat_source
C C 0.0181 0.0091 'International Tables Vol C Tables 4.2.6.8 and 6.1.1.4'
H H 0.0000 0.0000 'International Tables Vol C Tables 4.2.6.8 and 6.1.1.4'
I I -0.3257 6.8362 'International Tables Vol C Tables 4.2.6.8 and 6.1.1.4'
N N 0.0311 0.0180 'International Tables Vol C Tables 4.2.6.8 and 6.1.1.4'
O O 0.0492 0.0322 'International Tables Vol C Tables 4.2.6.8 and 6.1.1.4'
S S 0.3331 0.5567 'International Tables Vol C Tables 4.2.6.8 and 6.1.1.4'

loop_
_geom_angle_atom_site_label_1
_geom_angle_atom_site_label_2
_geom_angle_atom_site_label_3
_geom_angle
_geom_angle_site_symmetry_1
_geom_angle_site_symmetry_3
_geom_angle_publ_flag
C1 O2 H2O 111(3) . . ?
O1 C1 O2 123.2(2) . . ?
O1 C1 C2 122.5(2) . . ?
O2 C1 C2 114.3(2) . . ?
C7 C2 C3 120.0(2) . . ?
C7 C2 C1 120.9(2) . . ?
C3 C2 C1 119.2(2) . . ?
C4 C3 C2 119.9(2) . . ?
C4 C3 H3 120.0 . . ?
C2 C3 H3 120.0 . . ?
C3 C4 C5 119.1(2) . . ?
C3 C4 H4 120.4 . . ?
C5 C4 H4 120.4 . . ?
C6 C5 C4 121.7(2) . . ?
C6 C5 I1 118.65(18) . . ?
C4 C5 I1 119.65(17) . . ?
C7 C6 C5 118.7(2) . . ?
C7 C6 H6 120.6 . . ?
C5 C6 H6 120.6 . . ?
C6 C7 C2 120.6(2) . . ?
C6 C7 H7 119.7 . . ?
C2 C7 H7 119.7 . . ?
C14 S1 S2 104.57(8) . . ?
C15 S2 S1 105.29(8) . . ?
C8 O4 H4O 112(3) . . ?
C21 O6 H6O 112(3) . . ?
O3 C8 O4 123.0(2) . . ?
O3 C8 C9 122.7(2) . . ?
O4 C8 C9 114.4(2) . . ?
C10 C9 C14 119.1(2) . . ?
C10 C9 C8 118.8(2) . . ?
C14 C9 C8 122.1(2) . . ?
C11 C10 C9 121.3(2) . . ?
C11 C10 H10 119.4 . . ?
C9 C10 H10 119.4 . . ?
C10 C11 C12 119.4(2) . . ?
C10 C11 H11 120.3 . . ?
C12 C11 H11 120.3 . . ?
C11 C12 C13 120.7(2) . . ?
C11 C12 H12 119.7 . . ?
C13 C12 H12 119.7 . . ?
C14 C13 C12 120.2(2) . . ?
C14 C13 H13 119.9 . . ?
C12 C13 H13 119.9 . . ?
C13 C14 C9 119.4(2) . . ?
C13 C14 S1 120.84(17) . . ?
C9 C14 S1 119.77(17) . . ?
C16 C15 C20 119.2(2) . . ?
C16 C15 S2 121.67(18) . . ?
C20 C15 S2 119.10(17) . . ?
C15 C16 C17 120.4(2) . . ?
C15 C16 H16 119.8 . . ?
C17 C16 H16 119.8 . . ?
C18 C17 C16 120.4(2) . . ?
C18 C17 H17 119.8 . . ?
C16 C17 H17 119.8 . . ?
C19 C18 C17 119.4(2) . . ?
C19 C18 H18 120.3 . . ?
C17 C18 H18 120.3 . . ?
C18 C19 C20 121.0(2) . . ?
C18 C19 H19 119.5 . . ?
C20 C19 H19 119.5 . . ?
C19 C20 C15 119.4(2) . . ?
C19 C20 C21 119.3(2) . . ?
C15 C20 C21 121.3(2) . . ?
O5 C21 O6 124.1(2) . . ?
O5 C21 C20 122.1(2) . . ?
O6 C21 C20 113.9(2) . . ?
C22 N1 C24 121.3(2) . . ?
C22 N1 C23 121.4(2) . . ?
C24 N1 C23 117.3(2) . . ?
O7 C22 N1 124.6(2) . . ?
O7 C22 H22 117.7 . . ?
N1 C22 H22 117.7 . . ?
N1 C23 H23A 109.5 . . ?
N1 C23 H23B 109.5 . . ?
H23A C23 H23B 109.5 . . ?
N1 C23 H23C 109.5 . . ?
H23A C23 H23C 109.5 . . ?
H23B C23 H23C 109.5 . . ?
N1 C24 H24A 109.5 . . ?
N1 C24 H24B 109.5 . . ?
H24A C24 H24B 109.5 . . ?
N1 C24 H24C 109.5 . . ?
H24A C24 H24C 109.5 . . ?
H24B C24 H24C 109.5 . . ?

loop_
_geom_bond_atom_site_label_1
_geom_bond_atom_site_label_2
_geom_bond_distance
_geom_bond_site_symmetry_2
_geom_bond_publ_flag
I1 C5 2.100(2) . ?
O1 C1 1.227(3) . ?
O2 C1 1.315(3) . ?
O2 H2O 0.838(10) . ?
C1 C2 1.481(3) . ?
C2 C7 1.394(3) . ?
C2 C3 1.396(3) . ?
C3 C4 1.391(4) . ?
C3 H3 0.9500 . ?
C4 C5 1.392(4) . ?
C4 H4 0.9500 . ?
C5 C6 1.388(3) . ?
C6 C7 1.388(4) . ?
C6 H6 0.9500 . ?
C7 H7 0.9500 . ?
S1 C14 1.786(2) . ?
S1 S2 2.0477(8) . ?
S2 C15 1.785(2) . ?
O3 C8 1.230(3) . ?
O4 C8 1.318(3) . ?
O4 H4O 0.838(10) . ?
O5 C21 1.220(3) . ?
O6 C21 1.319(3) . ?
O6 H6O 0.828(10) . ?
C8 C9 1.478(3) . ?
C9 C10 1.400(3) . ?
C9 C14 1.411(3) . ?
C10 C11 1.377(4) . ?
C10 H10 0.9500 . ?
C11 C12 1.389(3) . ?
C11 H11 0.9500 . ?
C12 C13 1.394(3) . ?
C12 H12 0.9500 . ?
C13 C14 1.391(3) . ?
C13 H13 0.9500 . ?
C15 C16 1.392(3) . ?
C15 C20 1.406(3) . ?
C16 C17 1.397(3) . ?
C16 H16 0.9500 . ?
C17 C18 1.386(4) . ?
C17 H17 0.9500 . ?
C18 C19 1.384(4) . ?
C18 H18 0.9500 . ?
C19 C20 1.399(3) . ?
C19 H19 0.9500 . ?
C20 C21 1.488(3) . ?
O7 C22 1.246(3) . ?
N1 C22 1.323(3) . ?
N1 C24 1.452(3) . ?
N1 C23 1.459(3) . ?
C22 H22 0.9500 . ?
C23 H23A 0.9800 . ?
C23 H23B 0.9800 . ?
C23 H23C 0.9800 . ?
C24 H24A 0.9800 . ?
C24 H24B 0.9800 . ?
C24 H24C 0.9800 . ?

loop_
_geom_torsion_atom_site_label_1
_geom_torsion_atom_site_label_2
_geom_torsion_atom_site_label_3
_geom_torsion_atom_site_label_4
_geom_torsion
_geom_torsion_site_symmetry_1
_geom_torsion_site_symmetry_2
_geom_torsion_site_symmetry_3
_geom_torsion_site_symmetry_4
_geom_torsion_publ_flag
O1 C1 C2 C7 -176.2(2) . . . . ?
O2 C1 C2 C7 4.1(3) . . . . ?
O1 C1 C2 C3 3.3(4) . . . . ?
O2 C1 C2 C3 -176.4(2) . . . . ?
C7 C2 C3 C4 -0.2(4) . . . . ?
C1 C2 C3 C4 -179.7(2) . . . . ?
C2 C3 C4 C5 0.6(4) . . . . ?
C3 C4 C5 C6 -0.6(4) . . . . ?
C3 C4 C5 I1 -179.88(18) . . . . ?
C4 C5 C6 C7 0.1(4) . . . . ?
I1 C5 C6 C7 179.42(18) . . . . ?
C5 C6 C7 C2 0.3(4) . . . . ?
C3 C2 C7 C6 -0.3(4) . . . . ?
C1 C2 C7 C6 179.2(2) . . . . ?
O3 C8 C9 C10 165.6(2) . . . . ?
O4 C8 C9 C10 -14.3(3) . . . . ?
O3 C8 C9 C14 -13.6(4) . . . . ?
O4 C8 C9 C14 166.4(2) . . . . ?
C14 C9 C10 C11 1.1(4) . . . . ?
C8 C9 C10 C11 -178.2(2) . . . . ?
C9 C10 C11 C12 0.1(4) . . . . ?
C10 C11 C12 C13 -0.9(4) . . . . ?
C11 C12 C13 C14 0.6(4) . . . . ?
C12 C13 C14 C9 0.5(3) . . . . ?
C12 C13 C14 S1 -178.54(18) . . . . ?
C10 C9 C14 C13 -1.4(3) . . . . ?
C8 C9 C14 C13 177.9(2) . . . . ?
C10 C9 C14 S1 177.70(18) . . . . ?
C8 C9 C14 S1 -3.0(3) . . . . ?
S2 S1 C14 C13 24.6(2) . . . . ?
S2 S1 C14 C9 -154.46(17) . . . . ?
S1 S2 C15 C16 16.3(2) . . . . ?
S1 S2 C15 C20 -162.97(16) . . . . ?
C20 C15 C16 C17 -0.6(3) . . . . ?
S2 C15 C16 C17 -179.87(18) . . . . ?
C15 C16 C17 C18 1.0(4) . . . . ?
C16 C17 C18 C19 0.0(4) . . . . ?
C17 C18 C19 C20 -1.3(4) . . . . ?
C18 C19 C20 C15 1.7(4) . . . . ?
C18 C19 C20 C21 -176.1(2) . . . . ?
C16 C15 C20 C19 -0.7(3) . . . . ?
S2 C15 C20 C19 178.56(18) . . . . ?
C16 C15 C20 C21 177.0(2) . . . . ?
S2 C15 C20 C21 -3.7(3) . . . . ?
C19 C20 C21 O5 163.3(2) . . . . ?
C15 C20 C21 O5 -14.4(3) . . . . ?
C19 C20 C21 O6 -15.8(3) . . . . ?
C15 C20 C21 O6 166.5(2) . . . . ?
C24 N1 C22 O7 1.7(4) . . . . ?
C23 N1 C22 O7 179.8(2) . . . . ?
